data_8105486
loop_
_publ_author_name
'Caracelli, Ignez'
'Zukerman-Schpector, Julio'
'Garcia, Ariel L. Llanes'
'Correia, Carlos Roque D.'
'Tiekink, Edward R.T.'

_publ_section_title
;
 Crystal structure of tert-butyl
 (1S,2R,5R)-2-(hydroxymethyl)-4-(4-methoxyphenyl)-6-oxa-3-azabicyclo[3.1.0]hexane-3-carboxylate,
 C17H23NO5
;
_journal_issue 6
_journal_name_full 'Zeitschrift f\"ur Kristallographie - New Crystal Structures'
_journal_page_first 1431
_journal_page_last 1433
_journal_paper_doi 10.1515/ncrs-2020-0349
_journal_volume 235
_journal_year 2020
_chemical_absolute_configuration syn
_chemical_formula_moiety 'C17 H23 N O5'
_chemical_formula_sum 'C17 H23 N O5'
_chemical_formula_weight 321.36
_space_group_crystal_system monoclinic
_space_group_IT_number 4
_space_group_name_Hall 'P 2yb'
_space_group_name_H-M_alt 'P 1 21 1'
_atom_sites_solution_hydrogens mixed
_atom_sites_solution_primary direct
_atom_sites_solution_secondary difmap
_audit_creation_method SHELXL-2018/3
_cell_angle_alpha 90
_cell_angle_beta 94.174(9)
_cell_angle_gamma 90
_cell_formula_units_Z 2
_cell_length_a 6.0479(9)
_cell_length_b 9.7032(10)
_cell_length_c 14.711(2)
_cell_measurement_reflns_used 25
_cell_measurement_temperature 293(2)
_cell_measurement_theta_max 11.12
_cell_measurement_theta_min 9.89
_cell_volume 861.0(2)
_computing_cell_refinement 'XCAD4 [2]'
_computing_data_collection 'CAD4 Express [1]'
_computing_data_reduction 'XCAD4 [2]'
_computing_molecular_graphics 'ORTEP-3 for Windows [5]'
_computing_publication_material 'SHELXL-2018/3 [4]'
_computing_structure_refinement 'SHELXL-2018/3 [4]'
_computing_structure_solution 'SIR2014 [3]'
_diffrn_ambient_temperature 293(2)
_diffrn_measured_fraction_theta_full 0.999
_diffrn_measured_fraction_theta_max 0.996
_diffrn_measurement_device_type 'Enraf Nonius TurboCAD4'
_diffrn_measurement_method 'non-profiled \w/2\q scans'
_diffrn_radiation_type MoK\a
_diffrn_radiation_wavelength 0.71073
_diffrn_reflns_av_R_equivalents 0.0367
_diffrn_reflns_av_unetI/netI 0.0805
_diffrn_reflns_Laue_measured_fraction_full 0.999
_diffrn_reflns_Laue_measured_fraction_max 0.996
_diffrn_reflns_limit_h_max 7
_diffrn_reflns_limit_h_min 0
_diffrn_reflns_limit_k_max 12
_diffrn_reflns_limit_k_min 0
_diffrn_reflns_limit_l_max 19
_diffrn_reflns_limit_l_min -19
_diffrn_reflns_number 2373
_diffrn_reflns_point_group_measured_fraction_full 0.531
_diffrn_reflns_point_group_measured_fraction_max 0.527
_diffrn_reflns_theta_full 25.242
_diffrn_reflns_theta_max 27.969
_diffrn_reflns_theta_min 1.388
_diffrn_source 'Enraf Nonius FR590'
_diffrn_standards_decay_% 1.1
_diffrn_standards_interval_time 30
_diffrn_standards_number 3
_exptl_absorpt_coefficient_mu 0.091
_exptl_absorpt_correction_type none
_exptl_crystal_colour colourless
_exptl_crystal_density_diffrn 1.240
_exptl_crystal_description irregular
_exptl_crystal_F_000 344
_exptl_crystal_size_max 0.128
_exptl_crystal_size_mid 0.110
_exptl_crystal_size_min 0.080
_refine_diff_density_max 0.204
_refine_diff_density_min -0.195
_refine_diff_density_rms 0.057
_refine_ls_abs_structure_details
;
No quotients, so Flack parameter determined by classical intensity fit
;
_refine_ls_abs_structure_Flack 0(2)
_refine_ls_extinction_coef .
_refine_ls_extinction_method none
_refine_ls_goodness_of_fit_ref 0.893
_refine_ls_hydrogen_treatment mixed
_refine_ls_matrix_type full
_refine_ls_number_parameters 215
_refine_ls_number_reflns 2177
_refine_ls_number_restraints 2
_refine_ls_restrained_S_all 0.893
_refine_ls_R_factor_all 0.1245
_refine_ls_R_factor_gt 0.0440
_refine_ls_shift/su_max 0.000
_refine_ls_shift/su_mean 0.000
_refine_ls_structure_factor_coef Fsqd
_refine_ls_weighting_details 'w=1/[\s^2^(Fo^2^)+(0.0865P)^2^] where P=(Fo^2^+2Fc^2^)/3'
_refine_ls_weighting_scheme calc
_refine_ls_wR_factor_gt 0.1141
_refine_ls_wR_factor_ref 0.1436
_reflns_Friedel_coverage 0.000
_reflns_Friedel_fraction_full 0.000
_reflns_Friedel_fraction_max 0.000
_reflns_number_gt 959
_reflns_number_total 2177
_reflns_threshold_expression 'I > 2\s(I)'
_cod_data_source_file suppl_ncrs-2020-0349_suppl.cif
_cod_data_source_block shelx
_cod_original_sg_symbol_H-M 'P 21'
_cod_database_code 8105486
_shelx_shelxl_version_number 2018/3
_shelx_space_group_comment
;
The symmetry employed for this shelxl refinement is uniquely defined
by the following loop, which should always be used as a source of
symmetry information in preference to the above space-group names.
They are only intended as comments.
;
_shelx_estimated_absorpt_t_min 0.988
_shelx_estimated_absorpt_t_max 0.993

loop_
_space_group_symop_operation_xyz
'x, y, z'
'-x, y+1/2, -z'

loop_
_atom_site_label
_atom_site_type_symbol
_atom_site_fract_x
_atom_site_fract_y
_atom_site_fract_z
_atom_site_U_iso_or_equiv
_atom_site_adp_type
_atom_site_occupancy
_atom_site_site_symmetry_order
_atom_site_calc_flag
_atom_site_refinement_flags_posn
_atom_site_refinement_flags_adp
_atom_site_refinement_flags_occupancy
_atom_site_disorder_assembly
_atom_site_disorder_group
O1 O 1.0955(5) 0.6239(4) 0.0462(2) 0.0737(10) Uani 1 1 d . . . . .
O2 O 0.5436(4) 0.6809(3) 0.26247(18) 0.0562(8) Uani 1 1 d . . . . .
O3 O 0.8850(4) 0.7300(3) 0.32798(15) 0.0470(7) Uani 1 1 d . . . . .
O4 O 1.0024(6) 1.3511(4) 0.2627(3) 0.0834(11) Uani 1 1 d . . . . .
O5 O 0.5175(6) 0.4999(4) 0.0060(3) 0.0825(11) Uani 1 1 d D . . . .
H5O H 0.386(4) 0.520(9) -0.005(5) 0.124 Uiso 1 1 d D U . . .
N1 N 0.8400(5) 0.7118(4) 0.1783(2) 0.0453(8) Uani 1 1 d . . . . .
C1 C 1.0518(6) 0.7865(4) 0.1710(3) 0.0454(9) Uani 1 1 d . . . . .
H1 H 1.170684 0.742274 0.209306 0.055 Uiso 1 1 calc R U . . .
C2 C 1.0881(7) 0.7658(5) 0.0721(3) 0.0617(12) Uani 1 1 d . . . . .
H2 H 1.174220 0.833775 0.040294 0.074 Uiso 1 1 calc R U . . .
C3 C 0.8958(7) 0.7032(6) 0.0251(3) 0.0631(13) Uani 1 1 d . . . . .
H3 H 0.852173 0.728652 -0.038120 0.076 Uiso 1 1 calc R U . . .
C4 C 0.7210(7) 0.6772(5) 0.0911(2) 0.0525(11) Uani 1 1 d . . . . .
H4 H 0.595957 0.740386 0.078668 0.063 Uiso 1 1 calc R U . . .
C5 C 0.7387(6) 0.7058(4) 0.2575(2) 0.0430(9) Uani 1 1 d . . . . .
C6 C 0.8162(7) 0.7445(5) 0.4208(2) 0.0542(11) Uani 1 1 d . . . . .
C7 C 0.6751(11) 0.8712(7) 0.4258(4) 0.098(2) Uani 1 1 d . . . . .
H7A H 0.748015 0.947657 0.399407 0.147 Uiso 1 1 calc R U . . .
H7B H 0.652611 0.891178 0.488413 0.147 Uiso 1 1 calc R U . . .
H7C H 0.534339 0.855684 0.392915 0.147 Uiso 1 1 calc R U . . .
C8 C 0.6988(11) 0.6165(7) 0.4494(4) 0.095(2) Uani 1 1 d . . . . .
H8A H 0.554585 0.611799 0.417677 0.142 Uiso 1 1 calc R U . . .
H8B H 0.683596 0.619360 0.513913 0.142 Uiso 1 1 calc R U . . .
H8C H 0.783320 0.536737 0.434955 0.142 Uiso 1 1 calc R U . . .
C9 C 1.0359(8) 0.7616(8) 0.4745(3) 0.0879(19) Uani 1 1 d . . . . .
H9A H 1.123476 0.679990 0.468595 0.132 Uiso 1 1 calc R U . . .
H9B H 1.011915 0.776331 0.537546 0.132 Uiso 1 1 calc R U . . .
H9C H 1.112638 0.839414 0.451570 0.132 Uiso 1 1 calc R U . . .
C10 C 1.0365(7) 0.9373(4) 0.1948(3) 0.0455(10) Uani 1 1 d . . . . .
C11 C 0.8468(7) 1.0142(5) 0.1799(3) 0.0547(11) Uani 1 1 d . . . . .
H11 H 0.719007 0.971968 0.154278 0.066 Uiso 1 1 calc R U . . .
C12 C 0.8402(8) 1.1503(5) 0.2015(3) 0.0634(13) Uani 1 1 d . . . . .
H12 H 0.709571 1.199820 0.189666 0.076 Uiso 1 1 calc R U . . .
C13 C 1.0254(7) 1.2152(5) 0.2406(3) 0.0545(11) Uani 1 1 d . . . . .
C14 C 1.2181(8) 1.1414(6) 0.2567(3) 0.0659(13) Uani 1 1 d . . . . .
H14 H 1.345316 1.183853 0.282606 0.079 Uiso 1 1 calc R U . . .
C15 C 1.2205(7) 1.0023(5) 0.2336(3) 0.0566(11) Uani 1 1 d . . . . .
H15 H 1.350808 0.952274 0.244859 0.068 Uiso 1 1 calc R U . . .
C16 C 1.1937(11) 1.4287(6) 0.2830(5) 0.0895(18) Uani 1 1 d . . . . .
H16A H 1.277934 1.388420 0.334169 0.134 Uiso 1 1 calc R U . . .
H16B H 1.153392 1.521280 0.297749 0.134 Uiso 1 1 calc R U . . .
H16C H 1.281566 1.429701 0.231259 0.134 Uiso 1 1 calc R U . . .
C17 C 0.6391(8) 0.5282(5) 0.0889(3) 0.0656(13) Uani 1 1 d . . . . .
H17A H 0.764869 0.466211 0.096364 0.079 Uiso 1 1 calc R U . . .
H17B H 0.546265 0.512817 0.138970 0.079 Uiso 1 1 calc R U . . .

loop_
_atom_site_aniso_label
_atom_site_aniso_U_11
_atom_site_aniso_U_22
_atom_site_aniso_U_33
_atom_site_aniso_U_23
_atom_site_aniso_U_13
_atom_site_aniso_U_12
O1 0.059(2) 0.095(3) 0.070(2) -0.0210(18) 0.0203(16) 0.0050(19)
O2 0.0343(14) 0.081(2) 0.0535(15) -0.0075(15) 0.0083(11) -0.0056(15)
O3 0.0407(14) 0.0658(17) 0.0352(12) -0.0052(13) 0.0077(10) -0.0048(14)
O4 0.074(2) 0.055(2) 0.123(3) -0.005(2) 0.020(2) -0.005(2)
O5 0.0556(18) 0.114(3) 0.0762(19) -0.049(2) -0.0057(17) 0.003(2)
N1 0.0389(16) 0.058(2) 0.0389(15) -0.0031(16) 0.0057(13) -0.0037(17)
C1 0.0359(19) 0.054(2) 0.047(2) 0.0000(19) 0.0088(17) -0.0038(19)
C2 0.063(3) 0.067(3) 0.058(3) 0.000(2) 0.022(2) -0.008(3)
C3 0.061(3) 0.088(4) 0.041(2) 0.003(2) 0.0054(18) -0.002(3)
C4 0.052(2) 0.063(3) 0.043(2) -0.0057(19) 0.0050(18) 0.007(2)
C5 0.049(2) 0.037(2) 0.044(2) -0.0044(17) 0.0089(16) 0.005(2)
C6 0.062(2) 0.068(3) 0.0343(18) -0.0049(18) 0.0099(17) 0.001(2)
C7 0.120(5) 0.101(5) 0.074(3) -0.027(3) 0.011(3) 0.037(4)
C8 0.105(5) 0.115(5) 0.065(3) 0.029(3) 0.022(3) -0.019(4)
C9 0.074(3) 0.139(6) 0.050(3) -0.019(3) 0.001(2) -0.005(4)
C10 0.039(2) 0.057(3) 0.042(2) 0.0080(18) 0.0085(17) -0.004(2)
C11 0.040(2) 0.057(3) 0.066(3) 0.011(2) 0.0015(19) 0.000(2)
C12 0.050(3) 0.064(3) 0.076(3) 0.015(2) 0.006(2) 0.010(2)
C13 0.051(2) 0.056(3) 0.058(2) 0.009(2) 0.0120(19) 0.001(2)
C14 0.048(3) 0.069(3) 0.081(3) 0.000(2) 0.005(2) -0.015(2)
C15 0.039(2) 0.061(3) 0.070(3) 0.000(2) 0.006(2) 0.005(2)
C16 0.097(5) 0.061(3) 0.111(5) 0.004(3) 0.018(4) -0.011(3)
C17 0.068(3) 0.072(3) 0.058(3) -0.020(2) 0.011(2) -0.011(3)

loop_
_atom_type_symbol
_atom_type_description
_atom_type_scat_dispersion_real
_atom_type_scat_dispersion_imag
_atom_type_scat_source
C C 0.0033 0.0016 'International Tables Vol C Tables 4.2.6.8 and 6.1.1.4'
H H 0.0000 0.0000 'International Tables Vol C Tables 4.2.6.8 and 6.1.1.4'
N N 0.0061 0.0033 'International Tables Vol C Tables 4.2.6.8 and 6.1.1.4'
O O 0.0106 0.0060 'International Tables Vol C Tables 4.2.6.8 and 6.1.1.4'

loop_
_geom_angle_atom_site_label_1
_geom_angle_atom_site_label_2
_geom_angle_atom_site_label_3
_geom_angle
_geom_angle_site_symmetry_1
_geom_angle_site_symmetry_3
C2 O1 C3 60.2(3) . .
C5 O3 C6 121.7(3) . .
C13 O4 C16 118.3(4) . .
C17 O5 H5O 124(5) . .
C5 N1 C4 121.3(3) . .
C5 N1 C1 122.0(3) . .
C4 N1 C1 114.9(3) . .
N1 C1 C2 101.2(3) . .
N1 C1 C10 112.9(3) . .
C2 C1 C10 111.8(3) . .
N1 C1 H1 110.2 . .
C2 C1 H1 110.2 . .
C10 C1 H1 110.2 . .
O1 C2 C3 60.4(3) . .
O1 C2 C1 113.4(4) . .
C3 C2 C1 110.5(3) . .
O1 C2 H2 119.5 . .
C3 C2 H2 119.5 . .
C1 C2 H2 119.5 . .
C2 C3 O1 59.3(3) . .
C2 C3 C4 109.9(3) . .
O1 C3 C4 112.8(4) . .
C2 C3 H3 120.0 . .
O1 C3 H3 120.0 . .
C4 C3 H3 120.0 . .
N1 C4 C3 101.7(3) . .
N1 C4 C17 111.9(4) . .
C3 C4 C17 112.7(4) . .
N1 C4 H4 110.1 . .
C3 C4 H4 110.1 . .
C17 C4 H4 110.1 . .
O2 C5 O3 125.6(3) . .
O2 C5 N1 124.3(3) . .
O3 C5 N1 110.1(3) . .
O3 C6 C7 109.0(4) . .
O3 C6 C9 101.5(3) . .
C7 C6 C9 111.6(5) . .
O3 C6 C8 110.7(4) . .
C7 C6 C8 112.3(4) . .
C9 C6 C8 111.1(4) . .
C6 C7 H7A 109.5 . .
C6 C7 H7B 109.5 . .
H7A C7 H7B 109.5 . .
C6 C7 H7C 109.5 . .
H7A C7 H7C 109.5 . .
H7B C7 H7C 109.5 . .
C6 C8 H8A 109.5 . .
C6 C8 H8B 109.5 . .
H8A C8 H8B 109.5 . .
C6 C8 H8C 109.5 . .
H8A C8 H8C 109.5 . .
H8B C8 H8C 109.5 . .
C6 C9 H9A 109.5 . .
C6 C9 H9B 109.5 . .
H9A C9 H9B 109.5 . .
C6 C9 H9C 109.5 . .
H9A C9 H9C 109.5 . .
H9B C9 H9C 109.5 . .
C15 C10 C11 117.5(4) . .
C15 C10 C1 118.8(4) . .
C11 C10 C1 123.7(4) . .
C12 C11 C10 121.9(5) . .
C12 C11 H11 119.0 . .
C10 C11 H11 119.0 . .
C11 C12 C13 120.4(4) . .
C11 C12 H12 119.8 . .
C13 C12 H12 119.8 . .
O4 C13 C14 124.2(5) . .
O4 C13 C12 116.5(4) . .
C14 C13 C12 119.3(5) . .
C13 C14 C15 119.2(5) . .
C13 C14 H14 120.4 . .
C15 C14 H14 120.4 . .
C10 C15 C14 121.7(4) . .
C10 C15 H15 119.1 . .
C14 C15 H15 119.1 . .
O4 C16 H16A 109.5 . .
O4 C16 H16B 109.5 . .
H16A C16 H16B 109.5 . .
O4 C16 H16C 109.5 . .
H16A C16 H16C 109.5 . .
H16B C16 H16C 109.5 . .
O5 C17 C4 110.6(4) . .
O5 C17 H17A 109.5 . .
C4 C17 H17A 109.5 . .
O5 C17 H17B 109.5 . .
C4 C17 H17B 109.5 . .
H17A C17 H17B 108.1 . .

loop_
_geom_bond_atom_site_label_1
_geom_bond_atom_site_label_2
_geom_bond_distance
_geom_bond_site_symmetry_2
O1 C2 1.430(6) .
O1 C3 1.446(6) .
O2 C5 1.211(4) .
O3 C5 1.334(4) .
O3 C6 1.463(4) .
O4 C13 1.368(6) .
O4 C16 1.395(7) .
O5 C17 1.404(6) .
O5 H5O 0.822(10) .
N1 C5 1.356(5) .
N1 C4 1.464(5) .
N1 C1 1.482(5) .
C1 C2 1.501(6) .
C1 C10 1.509(6) .
C1 H1 0.9800 .
C2 C3 1.443(6) .
C2 H2 0.9800 .
C3 C4 1.507(6) .
C3 H3 0.9800 .
C4 C17 1.528(7) .
C4 H4 0.9800 .
C6 C7 1.501(7) .
C6 C9 1.505(7) .
C6 C8 1.506(8) .
C7 H7A 0.9600 .
C7 H7B 0.9600 .
C7 H7C 0.9600 .
C8 H8A 0.9600 .
C8 H8B 0.9600 .
C8 H8C 0.9600 .
C9 H9A 0.9600 .
C9 H9B 0.9600 .
C9 H9C 0.9600 .
C10 C15 1.367(6) .
C10 C11 1.373(6) .
C11 C12 1.359(7) .
C11 H11 0.9300 .
C12 C13 1.374(7) .
C12 H12 0.9300 .
C13 C14 1.373(7) .
C14 C15 1.392(7) .
C14 H14 0.9300 .
C15 H15 0.9300 .
C16 H16A 0.9600 .
C16 H16B 0.9600 .
C16 H16C 0.9600 .
C17 H17A 0.9700 .
C17 H17B 0.9700 .

loop_
_geom_torsion_atom_site_label_1
_geom_torsion_atom_site_label_2
_geom_torsion_atom_site_label_3
_geom_torsion_atom_site_label_4
_geom_torsion
_geom_torsion_site_symmetry_1
_geom_torsion_site_symmetry_2
_geom_torsion_site_symmetry_3
_geom_torsion_site_symmetry_4
C5 N1 C1 C2 -178.5(4) . . . .
C4 N1 C1 C2 -13.8(4) . . . .
C5 N1 C1 C10 -58.9(5) . . . .
C4 N1 C1 C10 105.8(4) . . . .
C3 O1 C2 C1 101.2(4) . . . .
N1 C1 C2 O1 -57.5(4) . . . .
C10 C1 C2 O1 -177.9(4) . . . .
N1 C1 C2 C3 8.2(5) . . . .
C10 C1 C2 C3 -112.2(4) . . . .
C1 C2 C3 O1 -106.0(4) . . . .
O1 C2 C3 C4 105.3(4) . . . .
C1 C2 C3 C4 -0.7(6) . . . .
C2 O1 C3 C4 -100.4(4) . . . .
C5 N1 C4 C3 178.3(4) . . . .
C1 N1 C4 C3 13.4(5) . . . .
C5 N1 C4 C17 -61.1(5) . . . .
C1 N1 C4 C17 134.0(4) . . . .
C2 C3 C4 N1 -7.3(5) . . . .
O1 C3 C4 N1 56.8(5) . . . .
C2 C3 C4 C17 -127.3(5) . . . .
O1 C3 C4 C17 -63.2(5) . . . .
C6 O3 C5 O2 -7.1(6) . . . .
C6 O3 C5 N1 173.3(3) . . . .
C4 N1 C5 O2 -4.9(6) . . . .
C1 N1 C5 O2 158.9(4) . . . .
C4 N1 C5 O3 174.6(3) . . . .
C1 N1 C5 O3 -21.6(5) . . . .
C5 O3 C6 C7 -65.4(5) . . . .
C5 O3 C6 C9 176.8(4) . . . .
C5 O3 C6 C8 58.7(5) . . . .
N1 C1 C10 C15 148.6(4) . . . .
C2 C1 C10 C15 -98.1(4) . . . .
N1 C1 C10 C11 -31.3(5) . . . .
C2 C1 C10 C11 82.0(5) . . . .
C15 C10 C11 C12 0.8(6) . . . .
C1 C10 C11 C12 -179.3(4) . . . .
C10 C11 C12 C13 -0.9(7) . . . .
C16 O4 C13 C14 15.4(7) . . . .
C16 O4 C13 C12 -165.8(5) . . . .
C11 C12 C13 O4 -178.1(4) . . . .
C11 C12 C13 C14 0.8(7) . . . .
O4 C13 C14 C15 178.2(4) . . . .
C12 C13 C14 C15 -0.6(7) . . . .
C11 C10 C15 C14 -0.5(6) . . . .
C1 C10 C15 C14 179.6(4) . . . .
C13 C14 C15 C10 0.4(7) . . . .
N1 C4 C17 O5 177.4(3) . . . .
C3 C4 C17 O5 -68.6(5) . . . .
